data_7045515
loop_
_publ_author_name
'Upmann, Daniel'
'Jones, Peter G.'

_publ_section_title
;
 Bromination and iodination of diphosphane dichalcogenides.
;
_journal_issue 8
_journal_name_full 'Dalton transactions (Cambridge, England : 2003)'
_journal_page_first 2748
_journal_page_last 2758
_journal_paper_doi 10.1039/c7dt04531j
_journal_volume 47
_journal_year 2018
_chemical_formula_sum 'C14 H32 Br4 P2 Se2'
_chemical_formula_weight 739.90
_space_group_IT_number 15
_space_group_name_Hall '-C 2yc'
_space_group_name_H-M_alt 'C 1 2/c 1'
_symmetry_cell_setting monoclinic
_symmetry_space_group_name_Hall '-C 2yc'
_symmetry_space_group_name_H-M 'C 1 2/c 1'
_atom_sites_solution_hydrogens geom
_atom_sites_solution_primary direct
_atom_sites_solution_secondary difmap
_audit_creation_method SHELXL-97
_audit_update_record
;
2017-09-13 deposited with the CCDC.
2018-02-02 downloaded from the CCDC.
;
_cell_angle_alpha 90.00
_cell_angle_beta 107.253(4)
_cell_angle_gamma 90.00
_cell_formula_units_Z 4
_cell_length_a 16.2568(5)
_cell_length_b 9.4204(3)
_cell_length_c 15.9393(6)
_cell_measurement_reflns_used 14377
_cell_measurement_temperature 100(2)
_cell_measurement_theta_max 29.5910
_cell_measurement_theta_min 2.5040
_cell_volume 2331.20(14)
_computing_cell_refinement 'CrysAlisPro 1.171.38.43 (Rigaku OD, 2015)'
_computing_data_collection 'CrysAlisPro 1.171.38.43 (Rigaku OD, 2015)'
_computing_data_reduction 'CrysAlisPro 1.171.38.43 (Rigaku OD, 2015)'
_computing_molecular_graphics 'Siemens XP'
_computing_publication_material SHELXL-97
_computing_structure_refinement 'SHELXL-97 (Sheldrick, 1997)'
_computing_structure_solution 'SHELXS-97 (Sheldrick, 1990)'
_diffrn_ambient_temperature 100(2)
_diffrn_detector_area_resol_mean 16.1419
_diffrn_measured_fraction_theta_full 0.998
_diffrn_measured_fraction_theta_max 0.998
_diffrn_measurement_device_type 'Oxford Diffraction Xcalibur, Eos'
_diffrn_measurement_method \w-scan
_diffrn_radiation_monochromator graphite
_diffrn_radiation_type MoK\a
_diffrn_radiation_wavelength 0.71073
_diffrn_reflns_av_R_equivalents 0.0693
_diffrn_reflns_av_sigmaI/netI 0.0258
_diffrn_reflns_limit_h_max 22
_diffrn_reflns_limit_h_min -22
_diffrn_reflns_limit_k_max 13
_diffrn_reflns_limit_k_min -13
_diffrn_reflns_limit_l_max 22
_diffrn_reflns_limit_l_min -22
_diffrn_reflns_number 87552
_diffrn_reflns_theta_full 30.03
_diffrn_reflns_theta_max 30.03
_diffrn_reflns_theta_min 2.53
_diffrn_source 'fine-focus sealed X-ray tube'
_exptl_absorpt_coefficient_mu 10.161
_exptl_absorpt_correction_T_max 1.00000
_exptl_absorpt_correction_T_min 0.66876
_exptl_absorpt_correction_type multi-scan
_exptl_absorpt_process_details
;
CrysAlisPro 1.171.38.43 (Rigaku Oxford Diffraction, 2015)
Empirical absorption correction using spherical harmonics,
 implemented in SCALE3 ABSPACK scaling algorithm.
;
_exptl_crystal_colour yellow
_exptl_crystal_density_diffrn 2.108
_exptl_crystal_density_meas ?
_exptl_crystal_density_method 'not measured'
_exptl_crystal_description block
_exptl_crystal_F_000 1416
_exptl_crystal_size_max 0.10
_exptl_crystal_size_mid 0.08
_exptl_crystal_size_min 0.04
_refine_diff_density_max 0.601
_refine_diff_density_min -0.576
_refine_diff_density_rms 0.120
_refine_ls_extinction_method none
_refine_ls_goodness_of_fit_ref 1.205
_refine_ls_hydrogen_treatment constr
_refine_ls_matrix_type full
_refine_ls_number_parameters 104
_refine_ls_number_reflns 3402
_refine_ls_number_restraints 0
_refine_ls_restrained_S_all 1.205
_refine_ls_R_factor_all 0.0385
_refine_ls_R_factor_gt 0.0323
_refine_ls_shift/su_max 0.002
_refine_ls_shift/su_mean 0.000
_refine_ls_structure_factor_coef Fsqd
_refine_ls_weighting_details 'calc w=1/[\s^2^(Fo^2^)+(0.0176P)^2^+4.7085P] where P=(Fo^2^+2Fc^2^)/3'
_refine_ls_weighting_scheme calc
_refine_ls_wR_factor_gt 0.0517
_refine_ls_wR_factor_ref 0.0531
_reflns_number_gt 3114
_reflns_number_total 3402
_reflns_threshold_expression >2sigma(I)
_cod_data_source_file c7dt04531j2.cif
_cod_data_source_block tywin
_cod_depositor_comments
;
The following automatic conversions were performed:

'_exptl_crystal_density_meas' value 'not measured' was changed to '?'
- the value is perceived as not measured.

Automatic conversion script
Id: cif_fix_values 4973 2017-02-22 13:04:09Z antanas 

 Adding full bibliography for 7045509--7045531.cif.
;
_cod_original_cell_volume 2331.19(14)
_cod_original_sg_symbol_H-M 'C 2/c'
_cod_database_code 7045515

loop_
_symmetry_equiv_pos_as_xyz
'x, y, z'
'-x, y, -z+1/2'
'x+1/2, y+1/2, z'
'-x+1/2, y+1/2, -z+1/2'
'-x, -y, -z'
'x, -y, z-1/2'
'-x+1/2, -y+1/2, -z'
'x+1/2, -y+1/2, z-1/2'

loop_
_atom_site_label
_atom_site_type_symbol
_atom_site_fract_x
_atom_site_fract_y
_atom_site_fract_z
_atom_site_U_iso_or_equiv
_atom_site_adp_type
_atom_site_occupancy
_atom_site_symmetry_multiplicity
_atom_site_calc_flag
_atom_site_refinement_flags
Se1 Se 0.372188(15) 0.69862(3) 0.721251(16) 0.01050(6) Uani 1 1 d .
Br1 Br 0.447854(16) 0.83931(3) 0.627671(18) 0.01826(7) Uani 1 1 d .
Br2 Br 0.313258(17) 0.55640(3) 0.830495(16) 0.01424(6) Uani 1 1 d .
P1 P 0.29365(4) 0.57556(6) 0.60299(4) 0.00812(12) Uani 1 1 d .
C01 C 0.26976(16) 0.6761(2) 0.50033(15) 0.0093(5) Uani 1 1 d .
H1A H 0.3240 0.6867 0.4846 0.011 Uiso 1 1 calc R
H1B H 0.2299 0.6189 0.4535 0.011 Uiso 1 1 calc R
C1 C 0.35673(16) 0.4223(3) 0.58772(17) 0.0117(5) Uani 1 1 d .
H2 H 0.3231 0.3733 0.5326 0.014 Uiso 1 1 calc R
C11 C 0.36962(17) 0.3161(3) 0.66298(18) 0.0163(5) Uani 1 1 d .
H3A H 0.4028 0.2346 0.6525 0.024 Uiso 1 1 calc R
H3B H 0.3134 0.2837 0.6663 0.024 Uiso 1 1 calc R
H3C H 0.4010 0.3619 0.7184 0.024 Uiso 1 1 calc R
C12 C 0.44372(18) 0.4640(3) 0.5766(2) 0.0206(6) Uani 1 1 d .
H4A H 0.4786 0.5115 0.6300 0.031 Uiso 1 1 calc R
H4B H 0.4346 0.5287 0.5265 0.031 Uiso 1 1 calc R
H4C H 0.4737 0.3787 0.5661 0.031 Uiso 1 1 calc R
C2 C 0.19376(15) 0.5091(3) 0.61948(17) 0.0110(5) Uani 1 1 d .
H5 H 0.2106 0.4550 0.6760 0.013 Uiso 1 1 calc R
C21 C 0.13265(17) 0.6274(3) 0.62981(18) 0.0166(5) Uani 1 1 d .
H6A H 0.1014 0.6651 0.5718 0.025 Uiso 1 1 calc R
H6B H 0.1661 0.7037 0.6661 0.025 Uiso 1 1 calc R
H6C H 0.0915 0.5890 0.6581 0.025 Uiso 1 1 calc R
C22 C 0.14955(17) 0.4026(3) 0.54700(17) 0.0147(5) Uani 1 1 d .
H7A H 0.0956 0.3700 0.5561 0.022 Uiso 1 1 calc R
H7B H 0.1877 0.3213 0.5492 0.022 Uiso 1 1 calc R
H7C H 0.1372 0.4488 0.4895 0.022 Uiso 1 1 calc R

loop_
_atom_site_aniso_label
_atom_site_aniso_U_11
_atom_site_aniso_U_22
_atom_site_aniso_U_33
_atom_site_aniso_U_23
_atom_site_aniso_U_13
_atom_site_aniso_U_12
Se1 0.01149(12) 0.01099(12) 0.00781(12) -0.00032(9) 0.00102(9) -0.00175(9)
Br1 0.01289(13) 0.02340(14) 0.01505(14) 0.00792(10) -0.00112(10) -0.00712(10)
Br2 0.01787(13) 0.01647(13) 0.00933(12) 0.00115(9) 0.00550(10) 0.00014(10)
P1 0.0087(3) 0.0084(3) 0.0073(3) 0.0002(2) 0.0024(2) -0.0006(2)
C01 0.0116(11) 0.0109(11) 0.0054(11) 0.0015(9) 0.0023(9) -0.0005(9)
C1 0.0140(12) 0.0103(11) 0.0111(12) 0.0004(9) 0.0041(10) 0.0027(9)
C11 0.0177(13) 0.0126(12) 0.0183(14) 0.0032(10) 0.0050(11) 0.0034(10)
C12 0.0186(13) 0.0226(15) 0.0252(15) 0.0064(12) 0.0136(12) 0.0064(11)
C2 0.0092(11) 0.0120(11) 0.0116(12) 0.0020(9) 0.0027(9) -0.0032(9)
C21 0.0135(12) 0.0181(13) 0.0209(14) -0.0009(11) 0.0092(11) -0.0012(10)
C22 0.0150(12) 0.0108(12) 0.0160(13) -0.0019(10) 0.0010(11) -0.0049(10)

loop_
_atom_type_symbol
_atom_type_description
_atom_type_scat_dispersion_real
_atom_type_scat_dispersion_imag
_atom_type_scat_source
C C 0.0033 0.0016 'International Tables Vol C Tables 4.2.6.8 and 6.1.1.4'
H H 0.0000 0.0000 'International Tables Vol C Tables 4.2.6.8 and 6.1.1.4'
P P 0.1023 0.0942 'International Tables Vol C Tables 4.2.6.8 and 6.1.1.4'
Se Se -0.0929 2.2259 'International Tables Vol C Tables 4.2.6.8 and 6.1.1.4'
Br Br -0.2901 2.4595 'International Tables Vol C Tables 4.2.6.8 and 6.1.1.4'

loop_
_geom_angle_atom_site_label_1
_geom_angle_atom_site_label_2
_geom_angle_atom_site_label_3
_geom_angle
_geom_angle_site_symmetry_1
P1 Se1 Br1 91.705(18) .
P1 Se1 Br2 93.740(18) .
Br1 Se1 Br2 173.137(13) .
C1 P1 C01 105.57(11) .
C1 P1 C2 107.78(12) .
C01 P1 C2 110.09(12) .
C1 P1 Se1 108.41(9) .
C01 P1 Se1 113.46(8) .
C2 P1 Se1 111.21(8) .
C01 C01 P1 117.0(2) 7_566
C11 C1 C12 110.1(2) .
C11 C1 P1 111.35(17) .
C12 C1 P1 112.77(18) .
C21 C2 C22 112.4(2) .
C21 C2 P1 113.39(17) .
C22 C2 P1 110.61(17) .

loop_
_geom_bond_atom_site_label_1
_geom_bond_atom_site_label_2
_geom_bond_distance
_geom_bond_site_symmetry_2
Se1 P1 2.2583(7) .
Se1 Br1 2.5657(4) .
Se1 Br2 2.5951(4) .
P1 C1 1.829(2) .
P1 C01 1.830(2) .
P1 C2 1.831(2) .
C01 C01 1.531(5) 7_566
C1 C11 1.528(3) .
C1 C12 1.528(4) .
C2 C21 1.534(4) .
C2 C22 1.538(3) .

loop_
_geom_torsion_atom_site_label_1
_geom_torsion_atom_site_label_2
_geom_torsion_atom_site_label_3
_geom_torsion_atom_site_label_4
_geom_torsion
_geom_torsion_site_symmetry_4
Br1 Se1 P1 C1 86.17(9) .
Br2 Se1 P1 C1 -89.65(9) .
Br1 Se1 P1 C01 -30.76(9) .
Br2 Se1 P1 C01 153.42(9) .
Br1 Se1 P1 C2 -155.51(9) .
Br2 Se1 P1 C2 28.67(9) .
C1 P1 C01 C01 -170.1(2) 7_566
C2 P1 C01 C01 73.9(3) 7_566
Se1 P1 C01 C01 -51.5(3) 7_566
C01 P1 C1 C11 -171.18(18) .
C2 P1 C1 C11 -53.5(2) .
Se1 P1 C1 C11 66.93(19) .
C01 P1 C1 C12 64.5(2) .
C2 P1 C1 C12 -177.89(19) .
Se1 P1 C1 C12 -57.4(2) .
C1 P1 C2 C21 -177.84(18) .
C01 P1 C2 C21 -63.2(2) .
Se1 P1 C2 C21 63.46(19) .
C1 P1 C2 C22 -50.5(2) .
C01 P1 C2 C22 64.2(2) .
Se1 P1 C2 C22 -169.21(14) .
